data_2230006
loop_
_publ_author_name
'Jiang, Hong-Shi'
'Li, Hui'
'Wang, Jian'
'Ma, Hui-Xuan'
'Zhang, Zhe'

_publ_section_title
;
 <i>catena</i>-Poly[[dinitratocopper(II)]-\m-4,4''-bis(1<i>H</i>-benzimidazol-1-yl)-1,1':4',1''-terphenyl]
;
_journal_coeditor_code HB5843
_journal_issue 5
_journal_name_full 'Acta Crystallographica Section E'
_journal_page_first m603
_journal_paper_doi 10.1107/S1600536811013596
_journal_volume 67
_journal_year 2011
_chemical_formula_iupac '[Cu (N O3)2 (C32 H22 N4)]'
_chemical_formula_moiety 'C32 H22 Cu N6 O6'
_chemical_formula_sum 'C32 H22 Cu N6 O6'
_chemical_formula_weight 650.10
_chemical_name_systematic
;
<i>catena</i>-Poly[[dinitratocopper(II)]-\m-4,4''-bis(1<i>H</i>-
benzimidazol-1-yl)-1,1':4',1''-terphenyl]
;
_space_group_IT_number 15
_symmetry_cell_setting monoclinic
_symmetry_space_group_name_Hall '-C 2yc'
_symmetry_space_group_name_H-M 'C 1 2/c 1'
_atom_sites_solution_hydrogens geom
_atom_sites_solution_primary direct
_atom_sites_solution_secondary difmap
_audit_creation_method SHELXL-97
_cell_angle_alpha 90.00
_cell_angle_beta 103.94(3)
_cell_angle_gamma 90.00
_cell_formula_units_Z 4
_cell_length_a 14.960(3)
_cell_length_b 15.237(3)
_cell_length_c 12.139(2)
_cell_measurement_reflns_used 4661
_cell_measurement_temperature 293(2)
_cell_measurement_theta_max 28.69
_cell_measurement_theta_min 1.94
_cell_volume 2685.5(9)
_computing_cell_refinement 'CrystalClear (Rigaku/MSC, 2005)'
_computing_data_collection 'CrystalClear (Rigaku/MSC, 2005)'
_computing_data_reduction 'CrystalClear (Rigaku/MSC, 2005)'
_computing_molecular_graphics 'SHELXTL (Sheldrick, 2008)'
_computing_publication_material 'SHELXTL (Sheldrick, 2008)'
_computing_structure_refinement 'SHELXL97 (Sheldrick, 2008)'
_computing_structure_solution 'SHELXS97 (Sheldrick, 2008)'
_diffrn_ambient_temperature 293(2)
_diffrn_detector_area_resol_mean 9
_diffrn_measured_fraction_theta_full 0.997
_diffrn_measured_fraction_theta_max 0.997
_diffrn_measurement_device_type 'Rigaku Mercury CCD'
_diffrn_measurement_method \w
_diffrn_radiation_monochromator graphite
_diffrn_radiation_source 'fine-focus sealed tube'
_diffrn_radiation_type MoK\a
_diffrn_radiation_wavelength 0.71073
_diffrn_reflns_av_R_equivalents 0.0437
_diffrn_reflns_av_sigmaI/netI 0.0322
_diffrn_reflns_limit_h_max 17
_diffrn_reflns_limit_h_min -17
_diffrn_reflns_limit_k_max 18
_diffrn_reflns_limit_k_min -18
_diffrn_reflns_limit_l_max 14
_diffrn_reflns_limit_l_min -14
_diffrn_reflns_number 13493
_diffrn_reflns_theta_full 25.02
_diffrn_reflns_theta_max 25.02
_diffrn_reflns_theta_min 1.94
_diffrn_standards_decay_% 0
_diffrn_standards_interval_count 0
_diffrn_standards_interval_time 0
_exptl_absorpt_coefficient_mu 0.875
_exptl_absorpt_correction_T_max 0.877
_exptl_absorpt_correction_T_min 0.839
_exptl_absorpt_correction_type multi-scan
_exptl_absorpt_process_details '(CrystalClear; Rigaku/MSC, 2005)'
_exptl_crystal_colour green
_exptl_crystal_density_diffrn 1.608
_exptl_crystal_density_method 'not measured'
_exptl_crystal_description block
_exptl_crystal_F_000 1332
_exptl_crystal_size_max 0.20
_exptl_crystal_size_mid 0.18
_exptl_crystal_size_min 0.15
_refine_diff_density_max 0.371
_refine_diff_density_min -0.770
_refine_ls_extinction_method none
_refine_ls_goodness_of_fit_ref 1.090
_refine_ls_hydrogen_treatment constr
_refine_ls_matrix_type full
_refine_ls_number_parameters 204
_refine_ls_number_reflns 2371
_refine_ls_number_restraints 0
_refine_ls_restrained_S_all 1.090
_refine_ls_R_factor_all 0.0470
_refine_ls_R_factor_gt 0.0436
_refine_ls_shift/su_max 0.001
_refine_ls_shift/su_mean 0.000
_refine_ls_structure_factor_coef Fsqd
_refine_ls_weighting_details 'calc w=1/[\s^2^(Fo^2^)+(0.0735P)^2^+6.1716P] where P=(Fo^2^+2Fc^2^)/3'
_refine_ls_weighting_scheme calc
_refine_ls_wR_factor_gt 0.1212
_refine_ls_wR_factor_ref 0.1238
_reflns_number_gt 2181
_reflns_number_total 2371
_reflns_threshold_expression I>2\s(I)
_cod_data_source_file hb5843.cif
_cod_data_source_block I
_cod_original_cell_volume 2685.7(9)
_cod_original_sg_symbol_H-M 'C 2/c'
_cod_database_code 2230006
_cod_database_fobs_code 2230006

loop_
_symmetry_equiv_pos_as_xyz
'x, y, z'
'-x, y, -z+1/2'
'x+1/2, y+1/2, z'
'-x+1/2, y+1/2, -z+1/2'
'-x, -y, -z'
'x, -y, z-1/2'
'-x+1/2, -y+1/2, -z'
'x+1/2, -y+1/2, z-1/2'

loop_
_atom_site_type_symbol
_atom_site_label
_atom_site_fract_x
_atom_site_fract_y
_atom_site_fract_z
_atom_site_U_iso_or_equiv
_atom_site_adp_type
_atom_site_calc_flag
_atom_site_refinement_flags
_atom_site_occupancy
_atom_site_disorder_assembly
_atom_site_disorder_group
Cu Cu1 1.0000 1.08431(3) 0.7500 0.0158(2) Uani d S 1 . .
N N1 0.90976(16) 1.00076(15) 0.7873(2) 0.0147(5) Uani d . 1 . .
N N2 0.79830(16) 0.95918(15) 0.8684(2) 0.0127(5) Uani d . 1 . .
N N3 1.00584(19) 1.19959(17) 0.5927(2) 0.0228(6) Uani d . 1 . .
C C1 0.86254(19) 1.01906(19) 0.8646(2) 0.0149(6) Uani d . 1 . .
H H1A 0.8733 1.0684 0.9110 0.018 Uiso calc R 1 . .
C C2 0.87224(19) 0.92203(18) 0.7368(2) 0.0124(6) Uani d . 1 . .
C C3 0.89502(19) 0.87094(19) 0.6515(2) 0.0144(6) Uani d . 1 . .
H H3A 0.9423 0.8872 0.6180 0.017 Uiso calc R 1 . .
C C4 0.8443(2) 0.79544(19) 0.6192(2) 0.0176(6) Uani d . 1 . .
H H4A 0.8587 0.7594 0.5641 0.021 Uiso calc R 1 . .
C C5 0.7707(2) 0.77168(19) 0.6684(3) 0.0177(6) Uani d . 1 . .
H H5A 0.7365 0.7217 0.6423 0.021 Uiso calc R 1 . .
C C6 0.74853(18) 0.82031(18) 0.7533(2) 0.0135(6) Uani d . 1 . .
H H6A 0.7009 0.8041 0.7862 0.016 Uiso calc R 1 . .
C C7 0.80152(19) 0.89544(18) 0.7875(2) 0.0119(6) Uani d . 1 . .
C C8 0.73918(18) 0.96045(18) 0.9471(2) 0.0114(6) Uani d . 1 . .
C C9 0.7327(2) 0.8866(2) 1.0116(3) 0.0189(7) Uani d . 1 . .
H H9A 0.7667 0.8365 1.0055 0.023 Uiso calc R 1 . .
C C10 0.6748(2) 0.88846(19) 1.0852(3) 0.0180(6) Uani d . 1 . .
H H10A 0.6696 0.8386 1.1273 0.022 Uiso calc R 1 . .
C C11 0.62384(18) 0.96369(18) 1.0978(2) 0.0113(6) Uani d . 1 . .
C C12 0.63268(18) 1.03720(18) 1.0321(2) 0.0112(6) Uani d . 1 . .
H H12A 0.6000 1.0880 1.0391 0.013 Uiso calc R 1 . .
C C13 0.68927(19) 1.03586(18) 0.9565(2) 0.0116(6) Uani d . 1 . .
H H13A 0.6937 1.0850 0.9127 0.014 Uiso calc R 1 . .
C C14 0.56072(18) 0.96408(18) 1.1761(2) 0.0108(6) Uani d . 1 . .
C C15 0.52982(19) 1.04264(18) 1.2139(2) 0.0129(6) Uani d . 1 . .
H H15A 0.5494 1.0958 1.1903 0.015 Uiso calc R 1 . .
C C16 0.52938(19) 0.88512(19) 1.2128(2) 0.0126(6) Uani d . 1 . .
H H16A 0.5478 0.8320 1.1875 0.015 Uiso calc R 1 . .
O O1 1.06322(14) 1.18409(14) 0.68862(19) 0.0224(5) Uani d . 1 . .
O O2 1.01639(19) 1.26531(16) 0.5384(2) 0.0373(6) Uani d . 1 . .
O O3 0.94347(17) 1.14482(17) 0.5587(2) 0.0352(6) Uani d . 1 . .

loop_
_atom_site_aniso_label
_atom_site_aniso_U_11
_atom_site_aniso_U_22
_atom_site_aniso_U_33
_atom_site_aniso_U_12
_atom_site_aniso_U_13
_atom_site_aniso_U_23
Cu1 0.0152(3) 0.0149(3) 0.0202(3) 0.000 0.0099(2) 0.000
N1 0.0161(12) 0.0147(12) 0.0160(12) -0.0024(10) 0.0092(10) -0.0034(10)
N2 0.0140(12) 0.0135(12) 0.0132(12) 0.0014(9) 0.0084(10) -0.0008(9)
N3 0.0290(15) 0.0182(14) 0.0267(15) 0.0031(11) 0.0172(13) 0.0032(12)
C1 0.0163(14) 0.0151(14) 0.0151(14) -0.0004(11) 0.0070(12) -0.0004(12)
C2 0.0091(13) 0.0161(14) 0.0119(14) -0.0013(10) 0.0024(11) 0.0011(11)
C3 0.0115(13) 0.0217(15) 0.0117(14) 0.0037(11) 0.0061(11) 0.0003(12)
C4 0.0203(15) 0.0170(15) 0.0152(15) 0.0047(12) 0.0037(12) -0.0035(12)
C5 0.0196(15) 0.0118(14) 0.0202(16) -0.0010(12) 0.0020(12) -0.0021(12)
C6 0.0097(13) 0.0134(13) 0.0182(15) 0.0005(11) 0.0050(12) 0.0044(11)
C7 0.0130(13) 0.0130(13) 0.0108(14) 0.0031(11) 0.0053(11) 0.0014(11)
C8 0.0100(13) 0.0145(14) 0.0127(14) -0.0015(11) 0.0085(11) -0.0011(11)
C9 0.0200(16) 0.0161(15) 0.0262(17) 0.0077(12) 0.0164(13) 0.0053(13)
C10 0.0199(15) 0.0145(15) 0.0239(16) 0.0048(12) 0.0140(13) 0.0085(12)
C11 0.0103(13) 0.0148(14) 0.0097(13) -0.0005(11) 0.0040(11) 0.0004(11)
C12 0.0112(13) 0.0119(14) 0.0113(13) 0.0003(10) 0.0044(11) -0.0013(11)
C13 0.0140(13) 0.0118(13) 0.0100(13) -0.0020(11) 0.0048(11) 0.0015(11)
C14 0.0096(13) 0.0156(14) 0.0086(13) 0.0006(10) 0.0046(11) 0.0010(11)
C15 0.0134(13) 0.0118(14) 0.0156(14) -0.0011(11) 0.0078(12) 0.0019(11)
C16 0.0142(13) 0.0130(14) 0.0129(14) 0.0015(11) 0.0080(12) -0.0003(11)
O1 0.0206(11) 0.0194(11) 0.0294(12) -0.0026(9) 0.0102(10) -0.0009(9)
O2 0.0480(16) 0.0246(13) 0.0474(16) 0.0038(11) 0.0273(13) 0.0133(12)
O3 0.0337(14) 0.0330(14) 0.0357(14) -0.0083(11) 0.0020(12) 0.0044(11)

loop_
_atom_type_symbol
_atom_type_description
_atom_type_scat_dispersion_real
_atom_type_scat_dispersion_imag
_atom_type_scat_source
C C 0.0033 0.0016 'International Tables Vol C Tables 4.2.6.8 and 6.1.1.4'
H H 0.0000 0.0000 'International Tables Vol C Tables 4.2.6.8 and 6.1.1.4'
N N 0.0061 0.0033 'International Tables Vol C Tables 4.2.6.8 and 6.1.1.4'
O O 0.0106 0.0060 'International Tables Vol C Tables 4.2.6.8 and 6.1.1.4'
Cu Cu 0.3201 1.2651 'International Tables Vol C Tables 4.2.6.8 and 6.1.1.4'

loop_
_geom_angle_atom_site_label_1
_geom_angle_atom_site_label_2
_geom_angle_atom_site_label_3
_geom_angle_site_symmetry_1
_geom_angle_site_symmetry_3
_geom_angle
_geom_angle_publ_flag
N1 Cu1 N1 . 2_756 100.24(14) ?
N1 Cu1 O1 . 2_756 89.66(9) ?
N1 Cu1 O1 2_756 2_756 165.63(9) ?
N1 Cu1 O1 . . 165.63(9) ?
N1 Cu1 O1 2_756 . 89.66(9) ?
O1 Cu1 O1 2_756 . 82.68(12) ?
C1 N1 C2 . . 105.2(2) ?
C1 N1 Cu1 . . 122.08(19) ?
C2 N1 Cu1 . . 132.22(19) ?
C1 N2 C7 . . 107.8(2) ?
C1 N2 C8 . . 124.9(2) ?
C7 N2 C8 . . 127.2(2) ?
O2 N3 O3 . . 123.4(3) ?
O2 N3 O1 . . 119.3(3) ?
O3 N3 O1 . . 117.3(2) ?
N1 C1 N2 . . 112.9(3) ?
N1 C1 H1A . . 123.5 ?
N2 C1 H1A . . 123.5 ?
C3 C2 N1 . . 131.0(3) ?
C3 C2 C7 . . 120.4(3) ?
N1 C2 C7 . . 108.6(2) ?
C4 C3 C2 . . 117.2(3) ?
C4 C3 H3A . . 121.4 ?
C2 C3 H3A . . 121.4 ?
C3 C4 C5 . . 121.4(3) ?
C3 C4 H4A . . 119.3 ?
C5 C4 H4A . . 119.3 ?
C6 C5 C4 . . 122.0(3) ?
C6 C5 H5A . . 119.0 ?
C4 C5 H5A . . 119.0 ?
C5 C6 C7 . . 116.3(3) ?
C5 C6 H6A . . 121.9 ?
C7 C6 H6A . . 121.9 ?
N2 C7 C6 . . 131.9(3) ?
N2 C7 C2 . . 105.4(2) ?
C6 C7 C2 . . 122.6(3) ?
C9 C8 C13 . . 120.8(3) ?
C9 C8 N2 . . 119.8(2) ?
C13 C8 N2 . . 119.4(2) ?
C10 C9 C8 . . 119.1(3) ?
C10 C9 H9A . . 120.5 ?
C8 C9 H9A . . 120.5 ?
C9 C10 C11 . . 121.8(3) ?
C9 C10 H10A . . 119.1 ?
C11 C10 H10A . . 119.1 ?
C12 C11 C10 . . 117.5(3) ?
C12 C11 C14 . . 121.4(2) ?
C10 C11 C14 . . 121.0(2) ?
C13 C12 C11 . . 121.4(3) ?
C13 C12 H12A . . 119.3 ?
C11 C12 H12A . . 119.3 ?
C8 C13 C12 . . 119.4(3) ?
C8 C13 H13A . . 120.3 ?
C12 C13 H13A . . 120.3 ?
C15 C14 C16 . . 117.9(3) ?
C15 C14 C11 . . 121.4(2) ?
C16 C14 C11 . . 120.7(2) ?
C15 C15 C14 2_657 . 121.21(16) ?
C15 C15 H15A 2_657 . 119.4 ?
C14 C15 H15A . . 119.4 ?
C14 C16 C16 . 2_657 120.89(16) ?
C14 C16 H16A . . 119.6 ?
C16 C16 H16A 2_657 . 119.6 ?
N3 O1 Cu1 . . 101.61(16) ?

loop_
_geom_bond_atom_site_label_1
_geom_bond_atom_site_label_2
_geom_bond_site_symmetry_2
_geom_bond_distance
_geom_bond_publ_flag
Cu1 N1 . 1.985(2) y
Cu1 N1 2_756 1.985(2) ?
Cu1 O1 2_756 2.025(2) ?
Cu1 O1 . 2.025(2) y
Cu1 O3 . 2.452(3) y
Cu1 O3 2_756 2.452(3) ?
N1 C1 . 1.333(4) ?
N1 C2 . 1.401(4) ?
N2 C1 . 1.334(4) ?
N2 C7 . 1.390(4) ?
N2 C8 . 1.450(3) ?
N3 O2 . 1.230(3) ?
N3 O3 . 1.246(4) ?
N3 O1 . 1.291(4) ?
C1 H1A . 0.9300 ?
C2 C3 . 1.401(4) ?
C2 C7 . 1.406(4) ?
C3 C4 . 1.382(4) ?
C3 H3A . 0.9300 ?
C4 C5 . 1.420(4) ?
C4 H4A . 0.9300 ?
C5 C6 . 1.373(4) ?
C5 H5A . 0.9300 ?
C6 C7 . 1.398(4) ?
C6 H6A . 0.9300 ?
C8 C9 . 1.388(4) ?
C8 C13 . 1.390(4) ?
C9 C10 . 1.386(4) ?
C9 H9A . 0.9300 ?
C10 C11 . 1.406(4) ?
C10 H10A . 0.9300 ?
C11 C12 . 1.400(4) ?
C11 C14 . 1.493(4) ?
C12 C13 . 1.390(4) ?
C12 H12A . 0.9300 ?
C13 H13A . 0.9300 ?
C14 C15 . 1.400(4) ?
C14 C16 . 1.402(4) ?
C15 C15 2_657 1.394(5) ?
C15 H15A . 0.9300 ?
C16 C16 2_657 1.404(5) ?
C16 H16A . 0.9300 ?

loop_
_geom_torsion_atom_site_label_1
_geom_torsion_atom_site_label_2
_geom_torsion_atom_site_label_3
_geom_torsion_atom_site_label_4
_geom_torsion_site_symmetry_1
_geom_torsion_site_symmetry_2
_geom_torsion_site_symmetry_3
_geom_torsion_site_symmetry_4
_geom_torsion
_geom_torsion_publ_flag
N1 Cu1 N1 C1 2_756 . . . 147.7(3) ?
O1 Cu1 N1 C1 2_756 . . . -21.8(2) ?
O1 Cu1 N1 C1 . . . . -79.4(4) ?
N1 Cu1 N1 C2 2_756 . . . -41.6(2) ?
O1 Cu1 N1 C2 2_756 . . . 148.9(3) ?
O1 Cu1 N1 C2 . . . . 91.3(4) ?
C2 N1 C1 N2 . . . . 0.1(3) ?
Cu1 N1 C1 N2 . . . . 173.00(18) ?
C7 N2 C1 N1 . . . . -0.3(3) ?
C8 N2 C1 N1 . . . . 177.6(2) ?
C1 N1 C2 C3 . . . . -179.0(3) ?
Cu1 N1 C2 C3 . . . . 9.1(5) ?
C1 N1 C2 C7 . . . . 0.1(3) ?
Cu1 N1 C2 C7 . . . . -171.8(2) ?
N1 C2 C3 C4 . . . . -179.9(3) ?
C7 C2 C3 C4 . . . . 1.0(4) ?
C2 C3 C4 C5 . . . . 1.5(4) ?
C3 C4 C5 C6 . . . . -2.7(4) ?
C4 C5 C6 C7 . . . . 1.0(4) ?
C1 N2 C7 C6 . . . . -177.8(3) ?
C8 N2 C7 C6 . . . . 4.5(5) ?
C1 N2 C7 C2 . . . . 0.3(3) ?
C8 N2 C7 C2 . . . . -177.4(3) ?
C5 C6 C7 N2 . . . . 179.4(3) ?
C5 C6 C7 C2 . . . . 1.6(4) ?
C3 C2 C7 N2 . . . . 179.0(3) ?
N1 C2 C7 N2 . . . . -0.2(3) ?
C3 C2 C7 C6 . . . . -2.7(4) ?
N1 C2 C7 C6 . . . . 178.1(2) ?
C1 N2 C8 C9 . . . . -128.1(3) ?
C7 N2 C8 C9 . . . . 49.3(4) ?
C1 N2 C8 C13 . . . . 52.2(4) ?
C7 N2 C8 C13 . . . . -130.4(3) ?
C13 C8 C9 C10 . . . . 0.6(4) ?
N2 C8 C9 C10 . . . . -179.1(3) ?
C8 C9 C10 C11 . . . . -1.2(5) ?
C9 C10 C11 C12 . . . . 0.7(4) ?
C9 C10 C11 C14 . . . . 179.0(3) ?
C10 C11 C12 C13 . . . . 0.4(4) ?
C14 C11 C12 C13 . . . . -178.0(3) ?
C9 C8 C13 C12 . . . . 0.4(4) ?
N2 C8 C13 C12 . . . . -179.9(2) ?
C11 C12 C13 C8 . . . . -0.9(4) ?
C12 C11 C14 C15 . . . . -19.7(4) ?
C10 C11 C14 C15 . . . . 161.9(3) ?
C12 C11 C14 C16 . . . . 159.3(3) ?
C10 C11 C14 C16 . . . . -19.0(4) ?
C16 C14 C15 C15 . . . 2_657 0.4(5) ?
C11 C14 C15 C15 . . . 2_657 179.4(3) ?
C15 C14 C16 C16 . . . 2_657 -1.5(5) ?
C11 C14 C16 C16 . . . 2_657 179.5(3) ?
O2 N3 O1 Cu1 . . . . 170.1(2) ?
O3 N3 O1 Cu1 . . . . -11.7(3) ?
N1 Cu1 O1 N3 . . . . -28.9(4) ?
N1 Cu1 O1 N3 2_756 . . . 105.01(17) ?
O1 Cu1 O1 N3 2_756 . . . -87.19(17) ?
